data_2023496
loop_
_publ_author_name
'Santhakumaria, R.'
'Ramamurthi, K.'
'Kaur, Manpreet'
'Jasinski, Jerry P.'
'Sagadevane, Suresh'
'Stoeckli-Evans, Helen'

_publ_section_title
;
 Bis(\m-thiosemicarbazide-\k3 N 1,S:S;\k3 S:N
 1,S)bis[(dimethylformamide-\kO)(thiosemicarbazide-\k2 N 1,S)cadmium(II)]
 tetrakis(2,4,6-trinitrophenolate): synthesis, crystal structure and
 Hirshfeld surface analysis
;
_journal_issue 6
_journal_name_full 'Acta Crystallographica Section E Crystallographic Communications'
_journal_paper_doi 10.1107/S2056989025003974
_journal_volume 81
_journal_year 2025
_chemical_formula_iupac '[Cd2 (C3 H7 N1 O1)2 (C1 H5 N3 S)4] (C6 H2 N3 O7)4'
_chemical_formula_moiety 'C10 H34 Cd2 N14 O2 S4 4+, 4(C6 H2 N3 O7 -)'
_chemical_formula_sum 'C34 H42 Cd2 N26 O30 S4'
_chemical_formula_weight 1647.97
_chemical_name_systematic
'Bis(\m-thiosemicarbazide-\k^3^<i>N</i>^1^,<i>S</i>:<i>S</i>;\k^3^<i>S</i>:<i>N</i>^1^,<i>S</i>)bis[(dimethylformamide-\k<i>O</i>)(thiosemicarbazide-\k^2^<i>N</i>^1^,<i>S</i>)cadmium(II)] tetrakis(2,4,6-trinitrophenolate)'
_space_group_crystal_system triclinic
_space_group_IT_number 2
_space_group_name_Hall '-P 1'
_space_group_name_H-M_alt 'P -1'
_atom_sites_solution_hydrogens mixed
_atom_sites_solution_primary dual
_atom_sites_solution_secondary difmap
_audit_creation_method SHELXL-2019/3
_cell_angle_alpha 92.782(4)
_cell_angle_beta 109.796(4)
_cell_angle_gamma 104.077(4)
_cell_formula_units_Z 1
_cell_length_a 10.5367(4)
_cell_length_b 10.9088(5)
_cell_length_c 14.1593(7)
_cell_measurement_reflns_used 4951
_cell_measurement_temperature 173(2)
_cell_measurement_theta_max 71.40
_cell_measurement_theta_min 4.20
_cell_volume 1469.98(13)
_computing_cell_refinement
;
CrysAlisPro (Rigaku OD, 2015)
;
_computing_data_collection
;
CrysAlisPro (Rigaku OD, 2015)
;
_computing_data_reduction
;
CrysAlisPro (Rigaku OD, 2015)
;
_computing_molecular_graphics
;
PLATON (Spek, 2020) and Mercury (Macrae <i>et al.</i>,  2020)
;
_computing_publication_material
;
<i>SHELXL2019/3</i> (Sheldrick, 2015b), PLATON (Spek, 2020) and
publCIF (Westrip, 2010)
;
_computing_structure_refinement
;
<i>SHELXL2019/3</i> (Sheldrick, 2015b)
;
_computing_structure_solution
;
<i>SHELXT2019/3</i> (Sheldrick, 2015a)
;
_diffrn_ambient_temperature 173(2)
_diffrn_detector 'CCD plate'
_diffrn_detector_area_resol_mean 16.0416
_diffrn_measured_fraction_theta_full 0.999
_diffrn_measured_fraction_theta_max 0.980
_diffrn_measurement_device 'four-circle diffractometer'
_diffrn_measurement_device_type 'Xcalibur, Eos, Gemini'
_diffrn_measurement_method '\w scans'
_diffrn_radiation_monochromator graphite
_diffrn_radiation_probe x-ray
_diffrn_radiation_type CuK\a
_diffrn_radiation_wavelength 1.54184
_diffrn_reflns_av_R_equivalents 0.0400
_diffrn_reflns_av_unetI/netI 0.0526
_diffrn_reflns_limit_h_max 12
_diffrn_reflns_limit_h_min -8
_diffrn_reflns_limit_k_max 13
_diffrn_reflns_limit_k_min -12
_diffrn_reflns_limit_l_max 17
_diffrn_reflns_limit_l_min -17
_diffrn_reflns_number 10301
_diffrn_reflns_theta_full 67.684
_diffrn_reflns_theta_max 71.381
_diffrn_reflns_theta_min 3.352
_diffrn_source 'fine-focus sealed X-ray tube'
_exptl_absorpt_coefficient_mu 8.135
_exptl_absorpt_correction_T_max 1.0000
_exptl_absorpt_correction_T_min 0.3262
_exptl_absorpt_correction_type multi-scan
_exptl_absorpt_process_details
;
(CrysAlisPro; Rigaku OD, 2015)
;
_exptl_crystal_colour yellow
_exptl_crystal_density_diffrn 1.862
_exptl_crystal_description block
_exptl_crystal_F_000 828
_exptl_crystal_size_max 0.500
_exptl_crystal_size_mid 0.350
_exptl_crystal_size_min 0.250
_refine_diff_density_max 0.906
_refine_diff_density_min -0.621
_refine_ls_extinction_method none
_refine_ls_goodness_of_fit_ref 1.019
_refine_ls_hydrogen_treatment mixed
_refine_ls_matrix_type full
_refine_ls_number_parameters 478
_refine_ls_number_reflns 5601
_refine_ls_number_restraints 1
_refine_ls_restrained_S_all 1.021
_refine_ls_R_factor_all 0.0421
_refine_ls_R_factor_gt 0.0371
_refine_ls_shift/su_max 0.001
_refine_ls_shift/su_mean 0.000
_refine_ls_structure_factor_coef Fsqd
_refine_ls_weighting_details 'w=1/[\s^2^(Fo^2^)+(0.0524P)^2^] where P=(Fo^2^+2Fc^2^)/3'
_refine_ls_weighting_scheme calc
_refine_ls_wR_factor_gt 0.0913
_refine_ls_wR_factor_ref 0.0952
_reflns_number_gt 5028
_reflns_number_total 5601
_reflns_threshold_expression 'I > 2\s(I)'
_cod_data_source_file hb8138.cif
_cod_data_source_block I
_cod_original_cell_volume 1469.98(12)
_cod_database_code 2023496
_shelx_space_group_comment
;
The symmetry employed for this shelxl refinement is uniquely defined
by the following loop, which should always be used as a source of
symmetry information in preference to the above space-group names.
They are only intended as comments.
;
_shelx_estimated_absorpt_t_min 0.106
_shelx_estimated_absorpt_t_max 0.236

loop_
_space_group_symop_operation_xyz
'x, y, z'
'-x, -y, -z'

loop_
_atom_site_type_symbol
_atom_site_label
_atom_site_fract_x
_atom_site_fract_y
_atom_site_fract_z
_atom_site_U_iso_or_equiv
_atom_site_adp_type
_atom_site_calc_flag
_atom_site_occupancy
_atom_site_disorder_assembly
_atom_site_disorder_group
Cd Cd1 0.49782(2) 0.92980(2) 0.37745(2) 0.02499(9) Uani d 1 . .
S S2 0.45606(8) 0.81886(7) 0.52909(6) 0.02237(16) Uani d 1 . .
S S1 0.57145(10) 1.00687(8) 0.23246(7) 0.03156(19) Uani d 1 . .
O O1 0.2648(3) 0.9168(2) 0.31788(19) 0.0308(5) Uani d 1 . .
O O2 -0.0937(3) 0.7022(2) 0.6663(2) 0.0303(5) Uani d 1 . .
O O3 -0.2412(3) 0.4763(3) 0.6984(3) 0.0508(8) Uani d 1 . .
O O4 -0.0935(4) 0.3885(3) 0.7959(3) 0.0495(8) Uani d 1 . .
O O5 0.2133(3) 0.2920(3) 0.6310(2) 0.0401(6) Uani d 1 . .
O O6 0.3335(3) 0.4463(3) 0.5799(3) 0.0427(7) Uani d 1 . .
O O7 0.1430(3) 0.7964(2) 0.4898(2) 0.0334(6) Uani d 1 . .
O O8 0.0435(4) 0.8716(3) 0.5807(3) 0.0474(8) Uani d 1 . .
O O9 0.6470(5) 0.6190(3) 0.1049(4) 0.0795(15) Uani d 1 . .
O O10 0.4996(3) 0.4696(3) 0.1922(3) 0.0463(7) Uani d 1 . .
O O11A 0.5513(4) 0.2969(3) 0.2271(3) 0.0455(9) Uani d 0.85 A 1
O O11B 0.4768(19) 0.262(2) 0.1674(14) 0.0455(9) Uani d 0.15 A 2
O O12 0.7272(4) 0.0845(3) 0.0154(3) 0.0470(7) Uani d 1 . .
O O13 0.8366(5) 0.1917(3) -0.0681(3) 0.0688(12) Uani d 1 . .
O O14 0.8799(5) 0.6291(3) -0.0750(4) 0.0791(15) Uani d 1 . .
O O15 0.7789(5) 0.7313(3) -0.0066(4) 0.0820(16) Uani d 1 . .
N N1 0.6282(3) 0.8649(3) 0.1059(2) 0.0290(6) Uani d 1 . .
H H1AN 0.658(4) 0.937(4) 0.087(3) 0.026(10) Uiso d 1 . .
H H1BN 0.639(5) 0.801(4) 0.083(4) 0.034(12) Uiso d 1 . .
N N2 0.5270(3) 0.7499(3) 0.2023(2) 0.0271(6) Uani d 1 . .
H H2N 0.539(4) 0.673(4) 0.178(3) 0.032(11) Uiso d 1 . .
N N3 0.4735(4) 0.7328(3) 0.2812(2) 0.0315(6) Uani d 1 . .
H H3AN 0.520(6) 0.695(5) 0.330(4) 0.053(15) Uiso d 1 . .
H H3BN 0.375(6) 0.693(5) 0.253(5) 0.067(17) Uiso d 1 . .
N N4 0.6257(4) 0.6970(3) 0.6412(3) 0.0371(8) Uani d 1 . .
H H4AN 0.567(5) 0.671(4) 0.663(3) 0.028(11) Uiso d 1 . .
H H4BN 0.694(5) 0.673(4) 0.661(4) 0.041(13) Uiso d 1 . .
N N5 0.7261(3) 0.8318(3) 0.5551(2) 0.0222(5) Uani d 1 . .
H H5N 0.809(5) 0.805(4) 0.585(4) 0.037(12) Uiso d 1 . .
N N6 0.7277(3) 0.9252(3) 0.4900(2) 0.0266(6) Uani d 1 . .
H H6AN 0.762(4) 0.998(4) 0.526(3) 0.023(10) Uiso d 1 . .
H H6BN 0.787(6) 0.912(5) 0.456(4) 0.057(15) Uiso d 1 . .
N N7 0.0868(3) 0.9859(3) 0.2160(2) 0.0331(7) Uani d 1 . .
N N10 -0.1256(4) 0.4557(3) 0.7304(3) 0.0328(7) Uani d 1 . .
N N11 0.2397(3) 0.4025(3) 0.6116(2) 0.0288(6) Uani d 1 . .
N N12 0.0900(3) 0.7869(3) 0.5553(2) 0.0261(6) Uani d 1 . .
N N13 0.5526(3) 0.3869(3) 0.1780(2) 0.0335(7) Uani d 1 . .
N N14 0.7719(4) 0.1851(3) -0.0113(2) 0.0335(7) Uani d 1 . .
N N15 0.8085(4) 0.6347(3) -0.0242(3) 0.0396(8) Uani d 1 . .
C C2 0.6139(3) 0.7811(3) 0.5782(2) 0.0230(6) Uani d 1 . .
C C1 0.5757(3) 0.8647(3) 0.1789(2) 0.0231(6) Uani d 1 . .
C C3 0.2170(4) 0.9789(3) 0.2489(3) 0.0299(7) Uani d 1 . .
H H3 0.278573 1.023812 0.218513 0.036 Uiso calc 1 . .
C C4 0.0378(6) 1.0605(5) 0.1359(3) 0.0553(13) Uani d 1 . .
H H4C -0.002629 1.122138 0.159607 0.083 Uiso calc 1 . .
H H4B -0.033805 1.003453 0.076192 0.083 Uiso calc 1 . .
H H4A 0.116864 1.106238 0.118002 0.083 Uiso calc 1 . .
C C5 -0.0162(4) 0.9147(4) 0.2543(3) 0.0438(10) Uani d 1 . .
H H5C -0.072361 0.969362 0.265949 0.066 Uiso calc 1 . .
H H5B 0.031938 0.886843 0.318241 0.066 Uiso calc 1 . .
H H5A -0.077833 0.839869 0.204584 0.066 Uiso calc 1 . .
C C6 -0.0197(3) 0.6351(3) 0.6521(2) 0.0213(6) Uani d 1 . .
C C7 -0.0230(3) 0.5117(3) 0.6852(2) 0.0231(6) Uani d 1 . .
C C8 0.0616(4) 0.4384(3) 0.6752(2) 0.0237(6) Uani d 1 . .
H H8 0.056381 0.359107 0.700753 0.028 Uiso calc 1 . .
C C9 0.1550(3) 0.4822(3) 0.6270(2) 0.0237(6) Uani d 1 . .
C C10 0.1650(3) 0.5977(3) 0.5895(2) 0.0229(6) Uani d 1 . .
H H10 0.229084 0.625979 0.556155 0.027 Uiso calc 1 . .
C C11 0.0801(3) 0.6710(3) 0.6016(2) 0.0221(6) Uani d 1 . .
C C12 0.6766(4) 0.5218(3) 0.0800(3) 0.0334(8) Uani d 1 . .
C C13 0.6341(4) 0.3998(3) 0.1128(2) 0.0265(7) Uani d 1 . .
C C14 0.6667(4) 0.2920(3) 0.0858(2) 0.0266(7) Uani d 1 . .
H H14 0.636851 0.214241 0.109585 0.032 Uiso calc 1 . .
C C15 0.7442(4) 0.2991(3) 0.0231(2) 0.0267(7) Uani d 1 . .
C C16 0.7908(4) 0.4120(3) -0.0109(3) 0.0296(7) Uani d 1 . .
H H16 0.844751 0.415206 -0.052997 0.035 Uiso calc 1 . .
C C17 0.7584(4) 0.5193(3) 0.0167(3) 0.0291(7) Uani d 1 . .

loop_
_atom_site_aniso_label
_atom_site_aniso_U_11
_atom_site_aniso_U_22
_atom_site_aniso_U_33
_atom_site_aniso_U_12
_atom_site_aniso_U_13
_atom_site_aniso_U_23
Cd1 0.02764(13) 0.03138(14) 0.02463(12) 0.01650(10) 0.01366(9) 0.00976(9)
S2 0.0217(4) 0.0235(4) 0.0299(4) 0.0115(3) 0.0147(3) 0.0105(3)
S1 0.0489(5) 0.0241(4) 0.0362(4) 0.0169(4) 0.0277(4) 0.0120(3)
O1 0.0303(12) 0.0381(14) 0.0305(12) 0.0176(11) 0.0127(10) 0.0105(10)
O2 0.0305(12) 0.0322(13) 0.0422(14) 0.0192(10) 0.0216(11) 0.0180(11)
O3 0.0398(16) 0.0476(18) 0.085(2) 0.0166(13) 0.0415(17) 0.0299(16)
O4 0.081(2) 0.0456(17) 0.0540(18) 0.0340(16) 0.0493(18) 0.0331(15)
O5 0.0513(17) 0.0289(14) 0.0545(17) 0.0249(12) 0.0266(14) 0.0136(12)
O6 0.0418(16) 0.0397(16) 0.0624(19) 0.0181(13) 0.0335(15) 0.0086(13)
O7 0.0349(13) 0.0360(14) 0.0421(14) 0.0135(11) 0.0252(12) 0.0227(11)
O8 0.071(2) 0.0298(14) 0.071(2) 0.0283(14) 0.0490(18) 0.0252(14)
O9 0.144(4) 0.0351(17) 0.130(4) 0.042(2) 0.121(4) 0.033(2)
O10 0.0597(19) 0.0401(16) 0.0604(19) 0.0188(14) 0.0445(16) 0.0091(14)
O11A 0.072(3) 0.0412(19) 0.047(2) 0.0263(18) 0.0412(19) 0.0214(16)
O11B 0.072(3) 0.0412(19) 0.047(2) 0.0263(18) 0.0412(19) 0.0214(16)
O12 0.073(2) 0.0297(15) 0.0609(19) 0.0245(14) 0.0424(17) 0.0223(13)
O13 0.131(4) 0.0371(17) 0.087(3) 0.032(2) 0.093(3) 0.0160(17)
O14 0.135(4) 0.0392(18) 0.121(4) 0.029(2) 0.112(3) 0.030(2)
O15 0.152(4) 0.0304(17) 0.125(4) 0.036(2) 0.117(4) 0.029(2)
N1 0.0399(17) 0.0256(16) 0.0333(15) 0.0129(13) 0.0244(13) 0.0086(13)
N2 0.0352(15) 0.0225(14) 0.0309(14) 0.0085(12) 0.0205(12) 0.0057(11)
N3 0.0389(17) 0.0323(16) 0.0347(16) 0.0104(14) 0.0262(14) 0.0106(13)
N4 0.0345(17) 0.048(2) 0.055(2) 0.0279(16) 0.0330(16) 0.0379(17)
N5 0.0242(13) 0.0223(14) 0.0288(13) 0.0121(11) 0.0152(11) 0.0109(11)
N6 0.0279(14) 0.0244(15) 0.0345(15) 0.0108(12) 0.0164(12) 0.0135(13)
N7 0.0381(16) 0.0392(17) 0.0243(14) 0.0219(14) 0.0063(12) 0.0053(12)
N10 0.0448(18) 0.0251(15) 0.0411(17) 0.0130(13) 0.0280(15) 0.0112(13)
N11 0.0319(15) 0.0295(16) 0.0304(14) 0.0159(12) 0.0132(12) 0.0041(12)
N12 0.0247(13) 0.0223(14) 0.0340(14) 0.0074(11) 0.0122(12) 0.0106(11)
N13 0.0428(18) 0.0334(17) 0.0384(16) 0.0170(14) 0.0265(14) 0.0142(13)
N14 0.0502(19) 0.0289(16) 0.0320(15) 0.0174(14) 0.0226(14) 0.0097(12)
N15 0.059(2) 0.0261(16) 0.0455(18) 0.0097(15) 0.0352(17) 0.0063(14)
C2 0.0263(16) 0.0221(16) 0.0288(15) 0.0137(13) 0.0147(13) 0.0077(12)
C1 0.0221(15) 0.0248(16) 0.0250(15) 0.0096(12) 0.0093(12) 0.0073(12)
C3 0.0370(19) 0.0331(19) 0.0243(15) 0.0142(15) 0.0136(14) 0.0044(13)
C4 0.073(3) 0.062(3) 0.034(2) 0.040(3) 0.007(2) 0.015(2)
C5 0.0297(19) 0.057(3) 0.045(2) 0.0168(18) 0.0101(17) 0.0080(19)
C6 0.0199(14) 0.0252(16) 0.0202(13) 0.0108(12) 0.0053(11) 0.0079(12)
C7 0.0261(16) 0.0249(16) 0.0214(14) 0.0090(13) 0.0106(12) 0.0079(12)
C8 0.0312(16) 0.0209(16) 0.0220(14) 0.0105(13) 0.0104(13) 0.0061(12)
C9 0.0246(15) 0.0248(16) 0.0252(15) 0.0125(13) 0.0090(13) 0.0068(12)
C10 0.0219(14) 0.0250(16) 0.0233(14) 0.0052(12) 0.0109(12) 0.0047(12)
C11 0.0207(14) 0.0199(15) 0.0259(15) 0.0072(12) 0.0069(12) 0.0080(12)
C12 0.046(2) 0.0261(18) 0.0379(19) 0.0117(15) 0.0259(17) 0.0063(14)
C13 0.0328(17) 0.0308(18) 0.0222(15) 0.0130(14) 0.0143(13) 0.0066(13)
C14 0.0320(17) 0.0287(17) 0.0213(14) 0.0095(14) 0.0109(13) 0.0081(12)
C15 0.0370(18) 0.0276(17) 0.0214(14) 0.0138(14) 0.0141(13) 0.0064(12)
C16 0.0396(19) 0.0324(19) 0.0231(15) 0.0118(15) 0.0180(14) 0.0047(13)
C17 0.0424(19) 0.0217(16) 0.0277(16) 0.0060(14) 0.0201(15) 0.0030(13)

loop_
_atom_type_symbol
_atom_type_description
_atom_type_scat_dispersion_real
_atom_type_scat_dispersion_imag
_atom_type_scat_source
C C 0.0181 0.0091 'International Tables Vol C Tables 4.2.6.8 and 6.1.1.4'
H H 0.0000 0.0000 'International Tables Vol C Tables 4.2.6.8 and 6.1.1.4'
Cd Cd 0.1185 4.6533 'International Tables Vol C Tables 4.2.6.8 and 6.1.1.4'
N N 0.0311 0.0180 'International Tables Vol C Tables 4.2.6.8 and 6.1.1.4'
O O 0.0492 0.0322 'International Tables Vol C Tables 4.2.6.8 and 6.1.1.4'
S S 0.3331 0.5567 'International Tables Vol C Tables 4.2.6.8 and 6.1.1.4'

loop_
_geom_angle_atom_site_label_1
_geom_angle_atom_site_label_2
_geom_angle_atom_site_label_3
_geom_angle_site_symmetry_1
_geom_angle_site_symmetry_3
_geom_angle
_geom_angle_publ_flag
O1 Cd1 N3 . . 95.40(11) ?
O1 Cd1 N6 . . 160.89(9) ?
N3 Cd1 N6 . . 90.03(12) ?
O1 Cd1 S1 . . 102.28(7) ?
N3 Cd1 S1 . . 77.96(7) ?
N6 Cd1 S1 . . 96.77(7) ?
O1 Cd1 S2 . . 86.86(6) ?
N3 Cd1 S2 . . 93.55(7) ?
N6 Cd1 S2 . . 74.50(7) ?
S1 Cd1 S2 . . 167.97(3) ?
O1 Cd1 S2 . 2_676 87.19(7) ?
N3 Cd1 S2 . 2_676 171.43(7) ?
N6 Cd1 S2 . 2_676 90.14(8) ?
S1 Cd1 S2 . 2_676 93.51(3) ?
S2 Cd1 S2 . 2_676 94.75(2) ?
C2 S2 Cd1 . . 98.61(11) ?
C2 S2 Cd1 . 2_676 106.39(11) ?
Cd1 S2 Cd1 . 2_676 85.25(2) ?
C1 S1 Cd1 . . 98.99(11) ?
C3 O1 Cd1 . . 119.9(2) ?
C1 N1 H1AN . . 118(3) ?
C1 N1 H1BN . . 121(3) ?
H1AN N1 H1BN . . 120(4) ?
C1 N2 N3 . . 123.0(3) ?
C1 N2 H2N . . 125(3) ?
N3 N2 H2N . . 111(3) ?
N2 N3 Cd1 . . 113.3(2) ?
N2 N3 H3AN . . 114(3) ?
Cd1 N3 H3AN . . 101(3) ?
N2 N3 H3BN . . 110(4) ?
Cd1 N3 H3BN . . 105(3) ?
H3AN N3 H3BN . . 113(5) ?
C2 N4 H4AN . . 121(3) ?
C2 N4 H4BN . . 122(4) ?
H4AN N4 H4BN . . 117(5) ?
C2 N5 N6 . . 122.3(3) ?
C2 N5 H5N . . 119(3) ?
N6 N5 H5N . . 119(3) ?
N5 N6 Cd1 . . 114.5(2) ?
N5 N6 H6AN . . 108(3) ?
Cd1 N6 H6AN . . 104(3) ?
N5 N6 H6BN . . 106(3) ?
Cd1 N6 H6BN . . 114(3) ?
H6AN N6 H6BN . . 110(4) ?
C3 N7 C5 . . 121.6(3) ?
C3 N7 C4 . . 121.4(4) ?
C5 N7 C4 . . 117.0(4) ?
O4 N10 O3 . . 123.5(3) ?
O4 N10 C7 . . 118.5(3) ?
O3 N10 C7 . . 118.0(3) ?
O6 N11 O5 . . 122.8(3) ?
O6 N11 C9 . . 119.2(3) ?
O5 N11 C9 . . 117.9(3) ?
O7 N12 O8 . . 121.9(3) ?
O7 N12 C11 . . 118.1(3) ?
O8 N12 C11 . . 119.9(3) ?
O10 N13 O11A . . 120.5(3) ?
O10 N13 O11B . . 117.9(8) ?
O10 N13 C13 . . 120.9(3) ?
O11A N13 C13 . . 118.2(3) ?
O11B N13 C13 . . 110.4(9) ?
O13 N14 O12 . . 121.7(3) ?
O13 N14 C15 . . 119.0(3) ?
O12 N14 C15 . . 119.3(3) ?
O15 N15 O14 . . 122.1(3) ?
O15 N15 C17 . . 120.0(3) ?
O14 N15 C17 . . 117.9(3) ?
N4 C2 N5 . . 116.9(3) ?
N4 C2 S2 . . 119.1(3) ?
N5 C2 S2 . . 124.0(2) ?
N1 C1 N2 . . 115.6(3) ?
N1 C1 S1 . . 118.8(3) ?
N2 C1 S1 . . 125.6(3) ?
O1 C3 N7 . . 124.1(3) ?
O1 C3 H3 . . 118.0 ?
N7 C3 H3 . . 118.0 ?
N7 C4 H4C . . 109.5 ?
N7 C4 H4B . . 109.5 ?
H4C C4 H4B . . 109.5 ?
N7 C4 H4A . . 109.5 ?
H4C C4 H4A . . 109.5 ?
H4B C4 H4A . . 109.5 ?
N7 C5 H5C . . 109.5 ?
N7 C5 H5B . . 109.5 ?
H5C C5 H5B . . 109.5 ?
N7 C5 H5A . . 109.5 ?
H5C C5 H5A . . 109.5 ?
H5B C5 H5A . . 109.5 ?
O2 C6 C7 . . 123.4(3) ?
O2 C6 C11 . . 124.6(3) ?
C7 C6 C11 . . 111.9(3) ?
C8 C7 C6 . . 124.9(3) ?
C8 C7 N10 . . 115.6(3) ?
C6 C7 N10 . . 119.4(3) ?
C7 C8 C9 . . 118.6(3) ?
C7 C8 H8 . . 120.7 ?
C9 C8 H8 . . 120.7 ?
C10 C9 C8 . . 121.7(3) ?
C10 C9 N11 . . 119.2(3) ?
C8 C9 N11 . . 119.0(3) ?
C11 C10 C9 . . 118.8(3) ?
C11 C10 H10 . . 120.6 ?
C9 C10 H10 . . 120.6 ?
C10 C11 N12 . . 115.8(3) ?
C10 C11 C6 . . 124.0(3) ?
N12 C11 C6 . . 120.2(3) ?
O9 C12 C17 . . 123.5(3) ?
O9 C12 C13 . . 123.5(3) ?
C17 C12 C13 . . 113.0(3) ?
C14 C13 C12 . . 123.8(3) ?
C14 C13 N13 . . 116.4(3) ?
C12 C13 N13 . . 119.9(3) ?
C13 C14 C15 . . 118.7(3) ?
C13 C14 H14 . . 120.7 ?
C15 C14 H14 . . 120.7 ?
C16 C15 C14 . . 121.5(3) ?
C16 C15 N14 . . 118.9(3) ?
C14 C15 N14 . . 119.5(3) ?
C17 C16 C15 . . 119.5(3) ?
C17 C16 H16 . . 120.3 ?
C15 C16 H16 . . 120.3 ?
C16 C17 C12 . . 123.5(3) ?
C16 C17 N15 . . 116.4(3) ?
C12 C17 N15 . . 120.1(3) ?

loop_
_geom_bond_atom_site_label_1
_geom_bond_atom_site_label_2
_geom_bond_site_symmetry_2
_geom_bond_distance
_geom_bond_publ_flag
Cd1 O1 . 2.275(2) ?
Cd1 N3 . 2.398(3) ?
Cd1 N6 . 2.421(3) ?
Cd1 S1 . 2.5402(9) ?
Cd1 S2 . 2.6271(8) ?
Cd1 S2 2_676 2.8406(8) ?
S2 C2 . 1.731(3) ?
S1 C1 . 1.711(3) ?
O1 C3 . 1.250(4) ?
O2 C6 . 1.247(4) ?
O3 N10 . 1.228(5) ?
O4 N10 . 1.219(4) ?
O5 N11 . 1.236(4) ?
O6 N11 . 1.223(4) ?
O7 N12 . 1.230(4) ?
O8 N12 . 1.237(4) ?
O9 C12 . 1.242(5) ?
O10 N13 . 1.213(4) ?
O11A N13 . 1.230(5) ?
O11B N13 . 1.37(2) ?
O12 N14 . 1.216(4) ?
O13 N14 . 1.212(4) ?
O14 N15 . 1.212(5) ?
O15 N15 . 1.207(5) ?
N1 C1 . 1.326(4) ?
N1 H1AN . 0.86(4) ?
N1 H1BN . 0.81(5) ?
N2 C1 . 1.336(4) ?
N2 N3 . 1.414(4) ?
N2 H2N . 0.94(4) ?
N3 H3AN . 0.89(6) ?
N3 H3BN . 0.96(6) ?
N4 C2 . 1.310(4) ?
N4 H4AN . 0.78(5) ?
N4 H4BN . 0.80(5) ?
N5 C2 . 1.331(4) ?
N5 N6 . 1.407(4) ?
N5 H5N . 0.95(5) ?
N6 H6AN . 0.85(4) ?
N6 H6BN . 0.94(5) ?
N7 C3 . 1.314(5) ?
N7 C5 . 1.451(5) ?
N7 C4 . 1.453(5) ?
N10 C7 . 1.462(4) ?
N11 C9 . 1.446(4) ?
N12 C11 . 1.449(4) ?
N13 C13 . 1.449(4) ?
N14 C15 . 1.444(4) ?
N15 C17 . 1.467(5) ?
C3 H3 . 0.9500 ?
C4 H4C . 0.9800 ?
C4 H4B . 0.9800 ?
C4 H4A . 0.9800 ?
C5 H5C . 0.9800 ?
C5 H5B . 0.9800 ?
C5 H5A . 0.9800 ?
C6 C7 . 1.442(4) ?
C6 C11 . 1.452(5) ?
C7 C8 . 1.370(5) ?
C8 C9 . 1.386(5) ?
C8 H8 . 0.9500 ?
C9 C10 . 1.385(5) ?
C10 C11 . 1.382(4) ?
C10 H10 . 0.9500 ?
C12 C17 . 1.444(5) ?
C12 C13 . 1.448(5) ?
C13 C14 . 1.374(5) ?
C14 C15 . 1.389(5) ?
C14 H14 . 0.9500 ?
C15 C16 . 1.383(5) ?
C16 C17 . 1.370(5) ?
C16 H16 . 0.9500 ?

loop_
_geom_hbond_atom_site_label_D
_geom_hbond_atom_site_label_H
_geom_hbond_atom_site_label_A
_geom_hbond_site_symmetry_A
_geom_hbond_distance_DH
_geom_hbond_distance_HA
_geom_hbond_distance_DA
_geom_hbond_angle_DHA
_geom_hbond_publ_flag
N1 H1AN O12 1_565 0.86(4) 2.06(4) 2.908(4) 168(4) yes
N1 H1BN O9 . 0.81(5) 2.04(5) 2.737(4) 145(4) yes
N1 H1BN O15 . 0.81(5) 2.46(5) 3.130(4) 141(4) yes
N2 H2N O9 . 0.94(4) 1.94(4) 2.721(4) 139(4) yes
N2 H2N O10 . 0.94(4) 2.19(4) 2.992(4) 142(4) yes
N3 H3AN O6 2_666 0.89(6) 2.53(6) 3.379(5) 161(5) yes
N3 H3BN O3 2_566 0.96(6) 2.32(6) 3.018(4) 130(5) yes
N4 H4AN O11A 2_666 0.78(5) 2.36(5) 3.060(5) 149(4) yes
N4 H4BN O2 1_655 0.80(5) 2.15(5) 2.842(4) 145(5) yes
N4 H4BN O3 1_655 0.80(5) 2.43(5) 3.079(4) 139(4) yes
N5 H5N O2 1_655 0.95(5) 1.88(5) 2.753(4) 151(4) yes
N5 H5N O8 1_655 0.95(5) 2.42(4) 3.156(4) 134(3) yes
N6 H6AN O1 2_676 0.85(4) 2.48(4) 3.116(4) 132(3) yes
N6 H6AN O7 2_676 0.85(4) 2.27(4) 2.966(4) 139(4) yes
N6 H6BN O5 2_666 0.94(5) 2.49(5) 3.160(4) 129(4) yes
C5 H5C O8 2_576 0.98 2.60 3.351(5) 134 yes
C16 H16 O4 1_654 0.95 2.46 3.374(4) 161 yes

loop_
_geom_torsion_atom_site_label_1
_geom_torsion_atom_site_label_2
_geom_torsion_atom_site_label_3
_geom_torsion_atom_site_label_4
_geom_torsion_site_symmetry_1
_geom_torsion_site_symmetry_2
_geom_torsion_site_symmetry_3
_geom_torsion_site_symmetry_4
_geom_torsion
_geom_torsion_publ_flag
C1 N2 N3 Cd1 . . . . -5.1(4) ?
C2 N5 N6 Cd1 . . . . -21.7(4) ?
N6 N5 C2 N4 . . . . -178.6(3) ?
N6 N5 C2 S2 . . . . 2.1(5) ?
Cd1 S2 C2 N4 . . . . -163.7(3) ?
Cd1 S2 C2 N4 2_676 . . . 108.7(3) ?
Cd1 S2 C2 N5 . . . . 15.6(3) ?
Cd1 S2 C2 N5 2_676 . . . -72.0(3) ?
N3 N2 C1 N1 . . . . 177.0(3) ?
N3 N2 C1 S1 . . . . -4.6(5) ?
Cd1 S1 C1 N1 . . . . -171.4(3) ?
Cd1 S1 C1 N2 . . . . 10.4(3) ?
Cd1 O1 C3 N7 . . . . -173.9(3) ?
C5 N7 C3 O1 . . . . -3.4(6) ?
C4 N7 C3 O1 . . . . 179.6(4) ?
O2 C6 C7 C8 . . . . -176.7(3) ?
C11 C6 C7 C8 . . . . 2.9(5) ?
O2 C6 C7 N10 . . . . 5.3(5) ?
C11 C6 C7 N10 . . . . -175.1(3) ?
O4 N10 C7 C8 . . . . 34.2(5) ?
O3 N10 C7 C8 . . . . -144.0(3) ?
O4 N10 C7 C6 . . . . -147.5(3) ?
O3 N10 C7 C6 . . . . 34.2(5) ?
C6 C7 C8 C9 . . . . -2.2(5) ?
N10 C7 C8 C9 . . . . 175.9(3) ?
C7 C8 C9 C10 . . . . 0.3(5) ?
C7 C8 C9 N11 . . . . -176.9(3) ?
O6 N11 C9 C10 . . . . 11.0(5) ?
O5 N11 C9 C10 . . . . -168.7(3) ?
O6 N11 C9 C8 . . . . -171.6(3) ?
O5 N11 C9 C8 . . . . 8.6(5) ?
C8 C9 C10 C11 . . . . 0.5(5) ?
N11 C9 C10 C11 . . . . 177.8(3) ?
C9 C10 C11 N12 . . . . -176.5(3) ?
C9 C10 C11 C6 . . . . 0.4(5) ?
O7 N12 C11 C10 . . . . 17.6(4) ?
O8 N12 C11 C10 . . . . -163.8(3) ?
O7 N12 C11 C6 . . . . -159.4(3) ?
O8 N12 C11 C6 . . . . 19.2(5) ?
O2 C6 C11 C10 . . . . 177.6(3) ?
C7 C6 C11 C10 . . . . -2.0(5) ?
O2 C6 C11 N12 . . . . -5.7(5) ?
C7 C6 C11 N12 . . . . 174.8(3) ?
O9 C12 C13 C14 . . . . -179.8(5) ?
C17 C12 C13 C14 . . . . -0.6(5) ?
O9 C12 C13 N13 . . . . 0.0(7) ?
C17 C12 C13 N13 . . . . 179.2(3) ?
O10 N13 C13 C14 . . . . -167.9(4) ?
O11A N13 C13 C14 . . . . 19.9(5) ?
O11B N13 C13 C14 . . . . -24.5(8) ?
O10 N13 C13 C12 . . . . 12.3(6) ?
O11A N13 C13 C12 . . . . -159.9(4) ?
O11B N13 C13 C12 . . . . 155.7(8) ?
C12 C13 C14 C15 . . . . -0.4(5) ?
N13 C13 C14 C15 . . . . 179.8(3) ?
C13 C14 C15 C16 . . . . 1.2(5) ?
C13 C14 C15 N14 . . . . -176.1(3) ?
O13 N14 C15 C16 . . . . 0.8(6) ?
O12 N14 C15 C16 . . . . -177.5(4) ?
O13 N14 C15 C14 . . . . 178.2(4) ?
O12 N14 C15 C14 . . . . -0.2(5) ?
C14 C15 C16 C17 . . . . -0.9(5) ?
N14 C15 C16 C17 . . . . 176.4(3) ?
C15 C16 C17 C12 . . . . -0.2(6) ?
C15 C16 C17 N15 . . . . -178.6(3) ?
O9 C12 C17 C16 . . . . -179.9(5) ?
C13 C12 C17 C16 . . . . 0.9(6) ?
O9 C12 C17 N15 . . . . -1.6(7) ?
C13 C12 C17 N15 . . . . 179.2(3) ?
O15 N15 C17 C16 . . . . 176.9(5) ?
O14 N15 C17 C16 . . . . -3.4(6) ?
O15 N15 C17 C12 . . . . -1.5(6) ?
O14 N15 C17 C12 . . . . 178.2(5) ?
